data_7026507
loop_
_publ_author_name
'Ali, Shoaib'
'Muryn, Christopher A.'
'Tuna, Floriana'
'Winpenny, Richard E. P.'

_publ_section_title
;
 Synthesis and structural and magnetic characterisation of cobalt(ii)
 complexes of mixed phosphonate-antimonate ligands.
;
_journal_issue 40
_journal_name_full 'Dalton transactions (Cambridge, England : 2003)'
_journal_page_first 9588
_journal_page_last 9597
_journal_paper_doi 10.1039/c0dt00482k
_journal_volume 39
_journal_year 2010
_chemical_formula_sum 'C64 H62 Cl4 Co2 N2 O20 P4 Sb4'
_chemical_formula_weight 2049.70
_chemical_name_systematic
;
?
;
_space_group_IT_number 14
_symmetry_cell_setting monoclinic
_symmetry_space_group_name_Hall '-P 2yn'
_symmetry_space_group_name_H-M 'P 1 21/n 1'
_atom_sites_solution_hydrogens geom
_atom_sites_solution_primary direct
_atom_sites_solution_secondary difmap
_audit_creation_method SHELXL-97
_cell_angle_alpha 90.00
_cell_angle_beta 101.870(3)
_cell_angle_gamma 90.00
_cell_formula_units_Z 2
_cell_length_a 12.4428(4)
_cell_length_b 11.9106(4)
_cell_length_c 24.8044(8)
_cell_measurement_reflns_used 9443
_cell_measurement_temperature 100(2)
_cell_measurement_theta_max 23.8988
_cell_measurement_theta_min 2.6393
_cell_volume 3597.4(2)
_computing_cell_refinement
;
CrysAlis RED, Oxford Diffraction Ltd.,
Version 1.171.32.4 (release 27-04-2006 CrysAlis171 .NET)
(compiled Apr 27 2007,17:53:11)
;
_computing_data_collection
;
CrysAlis CCD, Oxford Diffraction Ltd.,
Version 1.171.32.4 (release 27-04-2006 CrysAlis171 .NET)
(compiled Apr 27 2007,17:53:11)
;
_computing_data_reduction
;
CrysAlis RED, Oxford Diffraction Ltd.,
Version 1.171.32.4 (release 27-04-2006 CrysAlis171 .NET)
(compiled Apr 27 2007,17:53:11)
;
_computing_molecular_graphics 'SHELXL-97 (Sheldrick, 1997)'
_computing_publication_material 'SHELXL-97 (Sheldrick, 1997)'
_computing_structure_refinement 'SHELXL-97 (Sheldrick, 1997)'
_computing_structure_solution 'SHELXS-97 (Sheldrick, 1990)'
_diffrn_ambient_temperature 100(2)
_diffrn_detector_area_resol_mean 8.3367
_diffrn_measured_fraction_theta_full 0.991
_diffrn_measured_fraction_theta_max 0.991
_diffrn_measurement_device_type 'Oxford Diffraction XCalibur 2'
_diffrn_measurement_method 'phi and omega'
_diffrn_radiation_monochromator graphite
_diffrn_radiation_source 'fine-focus sealed tube'
_diffrn_radiation_type MoK\a
_diffrn_radiation_wavelength 0.71073
_diffrn_reflns_av_R_equivalents 0.0361
_diffrn_reflns_av_sigmaI/netI 0.0559
_diffrn_reflns_limit_h_max 15
_diffrn_reflns_limit_h_min -14
_diffrn_reflns_limit_k_max 14
_diffrn_reflns_limit_k_min -14
_diffrn_reflns_limit_l_max 31
_diffrn_reflns_limit_l_min -30
_diffrn_reflns_number 20379
_diffrn_reflns_theta_full 26.37
_diffrn_reflns_theta_max 26.37
_diffrn_reflns_theta_min 4.12
_exptl_absorpt_coefficient_mu 2.241
_exptl_absorpt_correction_T_max 0.8069
_exptl_absorpt_correction_T_min 0.6042
_exptl_absorpt_correction_type multi-scan
_exptl_absorpt_process_details
;
CrysAlis RED, Oxford Diffraction Ltd.,
Version 1.171.32.4 (release 27-04-2006 CrysAlis171 .NET)
(compiled Apr 27 2007,17:53:11)
Empirical absorption correction using spherical harmonics,
implemented in SCALE3 ABSPACK scaling algorithm.
;
_exptl_crystal_colour Purple
_exptl_crystal_density_diffrn 1.892
_exptl_crystal_density_method 'not measured'
_exptl_crystal_description Block
_exptl_crystal_F_000 2012
_exptl_crystal_size_max 0.25
_exptl_crystal_size_mid 0.10
_exptl_crystal_size_min 0.10
_refine_diff_density_max 0.812
_refine_diff_density_min -0.580
_refine_diff_density_rms 0.119
_refine_ls_extinction_method none
_refine_ls_goodness_of_fit_ref 0.982
_refine_ls_hydrogen_treatment constr
_refine_ls_matrix_type full
_refine_ls_number_parameters 454
_refine_ls_number_reflns 7300
_refine_ls_number_restraints 0
_refine_ls_restrained_S_all 0.982
_refine_ls_R_factor_all 0.0504
_refine_ls_R_factor_gt 0.0293
_refine_ls_shift/su_max 0.001
_refine_ls_shift/su_mean 0.000
_refine_ls_structure_factor_coef Fsqd
_refine_ls_weighting_details 'calc w=1/[\s^2^(Fo^2^)+(0.0315P)^2^+0.0000P] where P=(Fo^2^+2Fc^2^)/3'
_refine_ls_weighting_scheme calc
_refine_ls_wR_factor_gt 0.0584
_refine_ls_wR_factor_ref 0.0648
_reflns_number_gt 5456
_reflns_number_total 7300
_reflns_threshold_expression >2sigma(I)
_cod_data_source_file c0dt00482k.txt
_cod_data_source_block orepw787mono
_cod_depositor_comments
;
The following automatic conversions were performed:

'_symmetry_cell_setting' value 'Monoclinic' changed to 'monoclinic'
according to /home/saulius/struct/CIF-dictionaries/cif_core.dic
dictionary named 'cif_core.dic' version 2.4.2 from 2011-04-26.

Automatic conversion script
Id: cif_fix_values 1891 2012-01-12 08:04:46Z andrius 
;
_cod_original_sg_symbol_H-M P21/n
_cod_database_code 7026507

loop_
_symmetry_equiv_pos_as_xyz
'x, y, z'
'-x+1/2, y+1/2, -z+1/2'
'-x, -y, -z'
'x-1/2, -y-1/2, z-1/2'

loop_
_atom_site_label
_atom_site_type_symbol
_atom_site_fract_x
_atom_site_fract_y
_atom_site_fract_z
_atom_site_U_iso_or_equiv
_atom_site_adp_type
_atom_site_occupancy
_atom_site_symmetry_multiplicity
_atom_site_calc_flag
_atom_site_refinement_flags
Sb1 Sb 0.535647(19) 0.60227(2) 0.094406(9) 0.01168(7) Uani 1 1 d .
Sb2 Sb 0.571081(19) 0.67460(2) -0.044001(9) 0.01110(7) Uani 1 1 d .
Co1 Co 0.68403(4) 0.37783(4) 0.096668(19) 0.01388(12) Uani 1 1 d .
O1 O 0.42737(19) 0.7576(2) -0.06611(9) 0.0138(6) Uani 1 1 d .
O2 O 0.69974(19) 0.5693(2) -0.03113(10) 0.0142(6) Uani 1 1 d .
O3 O 0.5772(2) 0.6706(2) -0.12620(9) 0.0134(5) Uani 1 1 d .
O4 O 0.37446(19) 0.6233(2) 0.06382(10) 0.0143(6) Uani 1 1 d .
O5 O 0.49255(19) 0.5203(2) 0.16003(9) 0.0135(6) Uani 1 1 d .
O6 O 0.69228(19) 0.5518(2) 0.12199(9) 0.0144(6) Uani 1 1 d .
O7 O 0.75236(19) 0.3983(2) 0.02951(9) 0.0151(6) Uani 1 1 d .
O8 O 0.6244(2) 0.3558(2) 0.16994(10) 0.0161(6) Uani 1 1 d .
O9 O 0.53105(18) 0.45428(19) 0.05824(9) 0.0112(5) Uani 1 1 d .
O10 O 0.57343(19) 0.68096(19) 0.03385(9) 0.0124(5) Uani 1 1 d .
P1 P 0.72198(8) 0.44161(8) -0.02820(4) 0.0121(2) Uani 1 1 d .
P2 P 0.50945(8) 0.39190(8) 0.16957(4) 0.0132(2) Uani 1 1 d .
N1 N 0.8238(3) 0.2865(3) 0.13530(12) 0.0179(7) Uani 1 1 d .
C1 C 0.6728(3) 0.8173(3) -0.03690(14) 0.0124(8) Uani 1 1 d .
C2 C 0.7583(3) 0.8301(3) 0.00922(14) 0.0183(9) Uani 1 1 d .
H2 H 0.7727 0.7723 0.0361 0.022 Uiso 1 1 calc R
C3 C 0.8220(3) 0.9265(3) 0.01590(16) 0.0224(9) Uani 1 1 d .
H3 H 0.8803 0.9348 0.0470 0.027 Uiso 1 1 calc R
C4 C 0.7997(3) 1.0102(3) -0.02316(15) 0.0189(9) Uani 1 1 d .
C5 C 0.7151(3) 1.0000(3) -0.06918(15) 0.0217(9) Uani 1 1 d .
H5 H 0.7003 1.0586 -0.0957 0.026 Uiso 1 1 calc R
C6 C 0.6531(3) 0.9030(3) -0.07562(15) 0.0188(9) Uani 1 1 d .
H6 H 0.5958 0.8947 -0.1072 0.023 Uiso 1 1 calc R
C7 C 0.5383(3) 0.7531(3) 0.13980(14) 0.0161(9) Uani 1 1 d .
C8 C 0.5922(3) 0.8472(3) 0.12454(16) 0.0258(10) Uani 1 1 d .
H8 H 0.6323 0.8410 0.0960 0.031 Uiso 1 1 calc R
C9 C 0.5877(4) 0.9500(4) 0.15082(16) 0.0276(10) Uani 1 1 d .
H9 H 0.6244 1.0137 0.1402 0.033 Uiso 1 1 calc R
C10 C 0.5303(3) 0.9585(3) 0.19199(15) 0.0215(10) Uani 1 1 d .
C11 C 0.4779(4) 0.8667(4) 0.20846(17) 0.0287(10) Uani 1 1 d .
H11 H 0.4393 0.8733 0.2376 0.034 Uiso 1 1 calc R
C12 C 0.4818(3) 0.7646(3) 0.18211(17) 0.0262(10) Uani 1 1 d .
H12 H 0.4451 0.7015 0.1933 0.031 Uiso 1 1 calc R
C13 C 0.8326(3) 0.4261(3) -0.06321(16) 0.0177(9) Uani 1 1 d .
C14 C 0.9384(3) 0.4000(4) -0.03770(19) 0.0305(11) Uani 1 1 d .
H14 H 0.9549 0.3805 0.0002 0.037 Uiso 1 1 calc R
C15 C 1.0238(4) 0.4026(4) -0.0686(3) 0.0446(14) Uani 1 1 d .
H15 H 1.0978 0.3873 -0.0514 0.053 Uiso 1 1 calc R
C16 C 0.9963(5) 0.4275(4) -0.1234(2) 0.0524(15) Uani 1 1 d .
H16 H 1.0530 0.4315 -0.1438 0.063 Uiso 1 1 calc R
C17 C 0.8911(5) 0.4467(5) -0.1501(2) 0.0521(15) Uani 1 1 d .
H17 H 0.8742 0.4595 -0.1887 0.063 Uiso 1 1 calc R
C18 C 0.8101(4) 0.4474(4) -0.12041(19) 0.0378(12) Uani 1 1 d .
H18 H 0.7367 0.4626 -0.1387 0.045 Uiso 1 1 calc R
C19 C 0.4760(3) 0.3669(3) 0.23495(14) 0.0164(8) Uani 1 1 d .
C20 C 0.3685(4) 0.3690(4) 0.24188(17) 0.0279(10) Uani 1 1 d .
H20 H 0.3105 0.3810 0.2109 0.033 Uiso 1 1 calc R
C21 C 0.3444(4) 0.3537(4) 0.29376(18) 0.0368(12) Uani 1 1 d .
H21 H 0.2702 0.3535 0.2980 0.044 Uiso 1 1 calc R
C22 C 0.4284(4) 0.3387(4) 0.33899(17) 0.0367(12) Uani 1 1 d .
H22 H 0.4124 0.3297 0.3746 0.044 Uiso 1 1 calc R
C23 C 0.5355(4) 0.3370(4) 0.33245(17) 0.0330(11) Uani 1 1 d .
H23 H 0.5932 0.3263 0.3637 0.040 Uiso 1 1 calc R
C24 C 0.5601(4) 0.3508(3) 0.28106(15) 0.0242(10) Uani 1 1 d .
H24 H 0.6344 0.3492 0.2771 0.029 Uiso 1 1 calc R
C25 C 0.8150(4) 0.2096(4) 0.17336(17) 0.0283(10) Uani 1 1 d .
H25 H 0.7481 0.2037 0.1859 0.034 Uiso 1 1 calc R
C26 C 0.9006(4) 0.1383(4) 0.19490(19) 0.0411(13) Uani 1 1 d .
H26 H 0.8922 0.0845 0.2220 0.049 Uiso 1 1 calc R
C27 C 0.9983(4) 0.1453(4) 0.17706(18) 0.0361(12) Uani 1 1 d .
H27 H 1.0576 0.0966 0.1918 0.043 Uiso 1 1 calc R
C28 C 1.0087(3) 0.2240(4) 0.13741(16) 0.0266(10) Uani 1 1 d .
C29 C 0.9189(3) 0.2916(3) 0.11800(16) 0.0233(10) Uani 1 1 d .
H29 H 0.9250 0.3454 0.0905 0.028 Uiso 1 1 calc R
C31 C 0.7474(3) 0.5824(3) 0.17671(15) 0.0229(10) Uani 1 1 d .
H31A H 0.7910 0.6504 0.1751 0.034 Uiso 1 1 calc R
H31B H 0.7959 0.5211 0.1930 0.034 Uiso 1 1 calc R
H31C H 0.6929 0.5967 0.1994 0.034 Uiso 1 1 calc R
C32 C 0.3978(3) 0.8436(3) -0.03066(15) 0.0189(9) Uani 1 1 d .
H32A H 0.3872 0.8095 0.0038 0.028 Uiso 1 1 calc R
H32B H 0.3296 0.8801 -0.0492 0.028 Uiso 1 1 calc R
H32C H 0.4567 0.8996 -0.0226 0.028 Uiso 1 1 calc R
C34 C 1.1120(4) 0.2348(4) 0.11502(19) 0.0394(12) Uani 1 1 d .
H34A H 1.1761 0.2235 0.1449 0.059 Uiso 1 1 calc R
H34B H 1.1153 0.3099 0.0993 0.059 Uiso 1 1 calc R
H34C H 1.1118 0.1781 0.0864 0.059 Uiso 1 1 calc R
Cl1 Cl 0.87850(9) 1.13216(9) -0.01423(4) 0.0314(3) Uani 1 1 d .
Cl2 Cl 0.51895(9) 1.08873(8) 0.22223(4) 0.0291(3) Uani 1 1 d .

loop_
_atom_site_aniso_label
_atom_site_aniso_U_11
_atom_site_aniso_U_22
_atom_site_aniso_U_33
_atom_site_aniso_U_23
_atom_site_aniso_U_13
_atom_site_aniso_U_12
Sb1 0.01351(13) 0.01182(14) 0.01022(11) -0.00147(9) 0.00363(9) -0.00101(10)
Sb2 0.01188(13) 0.01126(13) 0.01063(11) -0.00067(9) 0.00344(9) -0.00048(10)
Co1 0.0122(3) 0.0156(3) 0.0137(2) 0.0003(2) 0.00253(19) 0.0010(2)
O1 0.0134(13) 0.0143(14) 0.0147(12) -0.0009(10) 0.0051(10) 0.0046(11)
O2 0.0108(13) 0.0167(14) 0.0153(13) 0.0010(10) 0.0033(10) 0.0007(11)
O3 0.0181(14) 0.0139(14) 0.0096(11) 0.0021(10) 0.0057(10) -0.0010(11)
O4 0.0134(13) 0.0138(14) 0.0161(13) -0.0003(10) 0.0039(10) 0.0052(11)
O5 0.0166(13) 0.0139(14) 0.0116(12) -0.0001(10) 0.0064(10) -0.0022(11)
O6 0.0121(13) 0.0196(15) 0.0112(12) -0.0002(10) 0.0015(10) -0.0012(11)
O7 0.0123(13) 0.0191(15) 0.0145(12) 0.0030(11) 0.0042(10) 0.0010(11)
O8 0.0171(14) 0.0167(14) 0.0138(13) 0.0019(10) 0.0018(10) 0.0010(11)
O9 0.0089(12) 0.0092(13) 0.0148(12) -0.0014(10) 0.0009(10) -0.0019(10)
O10 0.0181(13) 0.0105(13) 0.0094(11) -0.0023(10) 0.0044(10) -0.0030(11)
P1 0.0107(5) 0.0121(5) 0.0143(5) -0.0011(4) 0.0045(4) 0.0008(4)
P2 0.0160(5) 0.0133(5) 0.0106(4) 0.0004(4) 0.0036(4) -0.0008(4)
N1 0.0204(18) 0.0174(18) 0.0172(16) 0.0020(13) 0.0068(14) 0.0041(14)
C1 0.0121(18) 0.013(2) 0.0127(17) -0.0013(15) 0.0035(14) -0.0007(16)
C2 0.018(2) 0.022(2) 0.0142(18) 0.0047(16) 0.0038(15) 0.0018(18)
C3 0.020(2) 0.026(2) 0.021(2) -0.0007(17) 0.0014(16) -0.0045(18)
C4 0.018(2) 0.015(2) 0.026(2) -0.0072(16) 0.0107(16) -0.0060(17)
C5 0.027(2) 0.021(2) 0.019(2) 0.0042(16) 0.0093(17) -0.0008(18)
C6 0.017(2) 0.025(2) 0.0127(18) -0.0002(16) -0.0004(15) -0.0008(18)
C7 0.018(2) 0.018(2) 0.0111(18) -0.0025(15) 0.0007(15) -0.0006(17)
C8 0.036(3) 0.021(2) 0.024(2) -0.0008(17) 0.0147(19) -0.0044(19)
C9 0.045(3) 0.014(2) 0.027(2) -0.0020(17) 0.014(2) -0.006(2)
C10 0.030(2) 0.014(2) 0.0175(19) -0.0054(16) -0.0023(17) 0.0071(18)
C11 0.037(3) 0.025(2) 0.028(2) -0.0075(18) 0.0180(19) 0.000(2)
C12 0.032(3) 0.018(2) 0.031(2) -0.0027(18) 0.0120(19) -0.0069(19)
C13 0.020(2) 0.007(2) 0.030(2) -0.0019(16) 0.0136(17) 0.0000(16)
C14 0.022(2) 0.026(3) 0.045(3) -0.020(2) 0.010(2) -0.004(2)
C15 0.024(3) 0.028(3) 0.084(4) -0.032(3) 0.017(3) -0.005(2)
C16 0.057(4) 0.048(4) 0.067(4) -0.011(3) 0.046(3) -0.015(3)
C17 0.062(4) 0.054(4) 0.052(3) 0.012(3) 0.040(3) 0.012(3)
C18 0.044(3) 0.037(3) 0.041(3) 0.009(2) 0.030(2) 0.014(2)
C19 0.026(2) 0.011(2) 0.0138(18) -0.0007(14) 0.0075(16) 0.0003(17)
C20 0.034(3) 0.032(3) 0.020(2) 0.0077(18) 0.0098(18) -0.002(2)
C21 0.034(3) 0.047(3) 0.034(3) 0.004(2) 0.019(2) 0.008(2)
C22 0.061(3) 0.037(3) 0.016(2) 0.0019(19) 0.017(2) 0.013(3)
C23 0.045(3) 0.037(3) 0.016(2) -0.0002(19) 0.004(2) 0.007(2)
C24 0.034(2) 0.021(2) 0.017(2) -0.0006(16) 0.0034(18) 0.0023(19)
C25 0.031(2) 0.027(3) 0.031(2) 0.0078(19) 0.0152(19) 0.009(2)
C26 0.049(3) 0.040(3) 0.040(3) 0.021(2) 0.023(2) 0.023(2)
C27 0.038(3) 0.041(3) 0.030(2) 0.010(2) 0.007(2) 0.022(2)
C28 0.023(2) 0.032(3) 0.023(2) -0.0073(18) 0.0010(18) 0.010(2)
C29 0.020(2) 0.027(2) 0.022(2) 0.0015(17) 0.0026(17) 0.0041(18)
C31 0.021(2) 0.026(2) 0.020(2) -0.0033(17) 0.0004(16) -0.0057(18)
C32 0.021(2) 0.017(2) 0.021(2) -0.0019(16) 0.0092(16) 0.0033(17)
C34 0.026(3) 0.051(3) 0.042(3) 0.000(2) 0.008(2) 0.013(2)
Cl1 0.0378(6) 0.0264(6) 0.0321(6) -0.0051(4) 0.0117(5) -0.0177(5)
Cl2 0.0432(6) 0.0202(6) 0.0212(5) -0.0061(4) 0.0003(4) 0.0060(5)

loop_
_atom_type_symbol
_atom_type_description
_atom_type_scat_dispersion_real
_atom_type_scat_dispersion_imag
_atom_type_scat_source
C C 0.0033 0.0016 'International Tables Vol C Tables 4.2.6.8 and 6.1.1.4'
H H 0.0000 0.0000 'International Tables Vol C Tables 4.2.6.8 and 6.1.1.4'
N N 0.0061 0.0033 'International Tables Vol C Tables 4.2.6.8 and 6.1.1.4'
O O 0.0106 0.0060 'International Tables Vol C Tables 4.2.6.8 and 6.1.1.4'
P P 0.1023 0.0942 'International Tables Vol C Tables 4.2.6.8 and 6.1.1.4'
Cl Cl 0.1484 0.1585 'International Tables Vol C Tables 4.2.6.8 and 6.1.1.4'
Co Co 0.3494 0.9721 'International Tables Vol C Tables 4.2.6.8 and 6.1.1.4'
Sb Sb -0.5866 1.5461 'International Tables Vol C Tables 4.2.6.8 and 6.1.1.4'

loop_
_geom_angle_atom_site_label_1
_geom_angle_atom_site_label_2
_geom_angle_atom_site_label_3
_geom_angle
_geom_angle_site_symmetry_1
_geom_angle_site_symmetry_3
O10 Sb1 O9 93.99(10) . .
O10 Sb1 O4 91.72(10) . .
O9 Sb1 O4 90.36(9) . .
O10 Sb1 O6 92.07(10) . .
O9 Sb1 O6 79.85(9) . .
O4 Sb1 O6 169.72(10) . .
O10 Sb1 O5 178.70(10) . .
O9 Sb1 O5 87.02(10) . .
O4 Sb1 O5 87.45(10) . .
O6 Sb1 O5 88.91(10) . .
O10 Sb1 C7 91.28(12) . .
O9 Sb1 C7 174.70(12) . .
O4 Sb1 C7 90.02(12) . .
O6 Sb1 C7 99.44(11) . .
O5 Sb1 C7 87.72(12) . .
O10 Sb2 O9 94.95(10) . 3_665
O10 Sb2 O2 91.03(10) . .
O9 Sb2 O2 90.33(10) 3_665 .
O10 Sb2 O1 94.76(10) . .
O9 Sb2 O1 80.25(9) 3_665 .
O2 Sb2 O1 169.32(9) . .
O10 Sb2 O3 176.94(10) . .
O9 Sb2 O3 87.61(10) 3_665 .
O2 Sb2 O3 87.26(10) . .
O1 Sb2 O3 87.33(10) . .
O10 Sb2 C1 89.97(12) . .
O9 Sb2 C1 174.25(11) 3_665 .
O2 Sb2 C1 92.57(12) . .
O1 Sb2 C1 96.39(12) . .
O3 Sb2 C1 87.57(12) . .
O7 Co1 N1 89.40(11) . .
O7 Co1 O8 175.93(9) . .
N1 Co1 O8 87.01(11) . .
O7 Co1 O9 93.85(9) . .
N1 Co1 O9 173.57(11) . .
O8 Co1 O9 89.91(9) . .
O7 Co1 O1 98.54(9) . 3_665
N1 Co1 O1 100.62(11) . 3_665
O8 Co1 O1 84.02(9) . 3_665
O9 Co1 O1 73.42(8) . 3_665
O7 Co1 O6 96.89(10) . .
N1 Co1 O6 112.15(10) . .
O8 Co1 O6 82.71(10) . .
O9 Co1 O6 72.99(8) . .
O1 Co1 O6 143.75(9) 3_665 .
C32 O1 Sb2 120.24(19) . .
C32 O1 Co1 121.2(2) . 3_665
Sb2 O1 Co1 101.45(10) . 3_665
P1 O2 Sb2 138.75(15) . .
P2 O3 Sb2 122.53(15) 3_665 .
P1 O4 Sb1 138.78(15) 3_665 .
P2 O5 Sb1 122.48(15) . .
C31 O6 Sb1 119.0(2) . .
C31 O6 Co1 120.2(2) . .
Sb1 O6 Co1 101.67(10) . .
P1 O7 Co1 139.41(15) . .
P2 O8 Co1 117.66(13) . .
Sb1 O9 Sb2 137.05(14) . 3_665
Sb1 O9 Co1 103.69(9) . .
Sb2 O9 Co1 103.21(10) 3_665 .
Sb1 O10 Sb2 144.46(13) . .
O7 P1 O4 112.90(14) . 3_665
O7 P1 O2 113.08(14) . .
O4 P1 O2 110.83(13) 3_665 .
O7 P1 C13 111.24(16) . .
O4 P1 C13 104.87(16) 3_665 .
O2 P1 C13 103.19(16) . .
O8 P2 O3 113.31(14) . 3_665
O8 P2 O5 112.57(15) . .
O3 P2 O5 108.29(13) 3_665 .
O8 P2 C19 110.50(16) . .
O3 P2 C19 107.02(16) 3_665 .
O5 P2 C19 104.66(16) . .
C25 N1 C29 117.6(3) . .
C25 N1 Co1 119.7(3) . .
C29 N1 Co1 122.1(3) . .
C6 C1 C2 118.8(3) . .
C6 C1 Sb2 121.2(2) . .
C2 C1 Sb2 119.9(3) . .
C3 C2 C1 120.5(3) . .
C3 C2 H2 119.8 . .
C1 C2 H2 119.8 . .
C4 C3 C2 119.2(3) . .
C4 C3 H3 120.4 . .
C2 C3 H3 120.4 . .
C3 C4 C5 121.5(3) . .
C3 C4 Cl1 119.2(3) . .
C5 C4 Cl1 119.3(3) . .
C6 C5 C4 118.6(3) . .
C6 C5 H5 120.7 . .
C4 C5 H5 120.7 . .
C5 C6 C1 121.4(3) . .
C5 C6 H6 119.3 . .
C1 C6 H6 119.3 . .
C12 C7 C8 118.2(4) . .
C12 C7 Sb1 122.1(3) . .
C8 C7 Sb1 119.5(3) . .
C9 C8 C7 120.7(4) . .
C9 C8 H8 119.6 . .
C7 C8 H8 119.6 . .
C10 C9 C8 119.5(4) . .
C10 C9 H9 120.3 . .
C8 C9 H9 120.3 . .
C9 C10 C11 121.1(4) . .
C9 C10 Cl2 119.3(3) . .
C11 C10 Cl2 119.6(3) . .
C10 C11 C12 119.4(4) . .
C10 C11 H11 120.3 . .
C12 C11 H11 120.3 . .
C7 C12 C11 121.1(4) . .
C7 C12 H12 119.4 . .
C11 C12 H12 119.4 . .
C14 C13 C18 118.5(4) . .
C14 C13 P1 124.2(3) . .
C18 C13 P1 117.2(3) . .
C13 C14 C15 119.6(4) . .
C13 C14 H14 120.2 . .
C15 C14 H14 120.2 . .
C16 C15 C14 118.5(5) . .
C16 C15 H15 120.8 . .
C14 C15 H15 120.8 . .
C17 C16 C15 122.7(5) . .
C17 C16 H16 118.7 . .
C15 C16 H16 118.7 . .
C16 C17 C18 118.9(5) . .
C16 C17 H17 120.5 . .
C18 C17 H17 120.5 . .
C17 C18 C13 121.7(5) . .
C17 C18 H18 119.2 . .
C13 C18 H18 119.2 . .
C20 C19 C24 118.8(4) . .
C20 C19 P2 121.6(3) . .
C24 C19 P2 119.5(3) . .
C19 C20 C21 120.7(4) . .
C19 C20 H20 119.7 . .
C21 C20 H20 119.7 . .
C22 C21 C20 119.8(4) . .
C22 C21 H21 120.1 . .
C20 C21 H21 120.1 . .
C23 C22 C21 119.8(4) . .
C23 C22 H22 120.1 . .
C21 C22 H22 120.1 . .
C22 C23 C24 120.8(4) . .
C22 C23 H23 119.6 . .
C24 C23 H23 119.6 . .
C23 C24 C19 120.1(4) . .
C23 C24 H24 119.9 . .
C19 C24 H24 119.9 . .
N1 C25 C26 121.7(4) . .
N1 C25 H25 119.1 . .
C26 C25 H25 119.1 . .
C27 C26 C25 120.0(4) . .
C27 C26 H26 120.0 . .
C25 C26 H26 120.0 . .
C26 C27 C28 119.1(4) . .
C26 C27 H27 120.4 . .
C28 C27 H27 120.4 . .
C29 C28 C27 117.1(4) . .
C29 C28 C34 120.8(4) . .
C27 C28 C34 122.1(4) . .
N1 C29 C28 124.5(4) . .
N1 C29 H29 117.7 . .
C28 C29 H29 117.7 . .
O6 C31 H31A 109.5 . .
O6 C31 H31B 109.5 . .
H31A C31 H31B 109.5 . .
O6 C31 H31C 109.5 . .
H31A C31 H31C 109.5 . .
H31B C31 H31C 109.5 . .
O1 C32 H32A 109.5 . .
O1 C32 H32B 109.5 . .
H32A C32 H32B 109.5 . .
O1 C32 H32C 109.5 . .
H32A C32 H32C 109.5 . .
H32B C32 H32C 109.5 . .
C28 C34 H34A 109.5 . .
C28 C34 H34B 109.5 . .
H34A C34 H34B 109.5 . .
C28 C34 H34C 109.5 . .
H34A C34 H34C 109.5 . .
H34B C34 H34C 109.5 . .

loop_
_geom_bond_atom_site_label_1
_geom_bond_atom_site_label_2
_geom_bond_distance
_geom_bond_site_symmetry_2
Sb1 O10 1.910(2) .
Sb1 O9 1.973(2) .
Sb1 O4 2.009(2) .
Sb1 O6 2.020(2) .
Sb1 O5 2.062(2) .
Sb1 C7 2.117(4) .
Sb2 O10 1.927(2) .
Sb2 O9 1.978(2) 3_665
Sb2 O2 2.006(2) .
Sb2 O1 2.018(2) .
Sb2 O3 2.057(2) .
Sb2 C1 2.105(4) .
Co1 O7 2.035(3) .
Co1 N1 2.107(3) .
Co1 O8 2.116(3) .
Co1 O9 2.148(2) .
Co1 O1 2.160(2) 3_665
Co1 O6 2.161(2) .
O1 C32 1.446(4) .
O1 Co1 2.160(2) 3_665
O2 P1 1.545(3) .
O3 P2 1.548(2) 3_665
O4 P1 1.543(2) 3_665
O5 P2 1.555(3) .
O6 C31 1.436(4) .
O7 P1 1.495(2) .
O8 P2 1.492(3) .
O9 Sb2 1.978(2) 3_665
P1 O4 1.543(2) 3_665
P1 C13 1.782(4) .
P2 O3 1.548(2) 3_665
P2 C19 1.780(4) .
N1 C25 1.337(5) .
N1 C29 1.341(5) .
C1 C6 1.388(5) .
C1 C2 1.401(4) .
C2 C3 1.385(5) .
C2 H2 0.9500 .
C3 C4 1.378(5) .
C3 H3 0.9500 .
C4 C5 1.390(5) .
C4 Cl1 1.741(4) .
C5 C6 1.380(5) .
C5 H5 0.9500 .
C6 H6 0.9500 .
C7 C12 1.386(6) .
C7 C8 1.397(5) .
C8 C9 1.394(6) .
C8 H8 0.9500 .
C9 C10 1.365(6) .
C9 H9 0.9500 .
C10 C11 1.377(6) .
C10 Cl2 1.742(4) .
C11 C12 1.386(6) .
C11 H11 0.9500 .
C12 H12 0.9500 .
C13 C14 1.374(5) .
C13 C18 1.412(6) .
C14 C15 1.433(7) .
C14 H14 0.9500 .
C15 C16 1.364(7) .
C15 H15 0.9500 .
C16 C17 1.359(7) .
C16 H16 0.9500 .
C17 C18 1.365(7) .
C17 H17 0.9500 .
C18 H18 0.9500 .
C19 C20 1.383(6) .
C19 C24 1.396(5) .
C20 C21 1.392(6) .
C20 H20 0.9500 .
C21 C22 1.379(6) .
C21 H21 0.9500 .
C22 C23 1.374(7) .
C22 H22 0.9500 .
C23 C24 1.380(6) .
C23 H23 0.9500 .
C24 H24 0.9500 .
C25 C26 1.381(6) .
C25 H25 0.9500 .
C26 C27 1.379(7) .
C26 H26 0.9500 .
C27 C28 1.384(6) .
C27 H27 0.9500 .
C28 C29 1.381(5) .
C28 C34 1.507(6) .
C29 H29 0.9500 .
C31 H31A 0.9800 .
C31 H31B 0.9800 .
C31 H31C 0.9800 .
C32 H32A 0.9800 .
C32 H32B 0.9800 .
C32 H32C 0.9800 .
C34 H34A 0.9800 .
C34 H34B 0.9800 .
C34 H34C 0.9800 .

loop_
_geom_torsion_atom_site_label_1
_geom_torsion_atom_site_label_2
_geom_torsion_atom_site_label_3
_geom_torsion_atom_site_label_4
_geom_torsion
_geom_torsion_site_symmetry_1
_geom_torsion_site_symmetry_4
O10 Sb2 O1 C32 32.5(3) . .
O9 Sb2 O1 C32 126.8(3) 3_665 .
O2 Sb2 O1 C32 155.2(5) . .
O3 Sb2 O1 C32 -145.2(3) . .
C1 Sb2 O1 C32 -58.0(3) . .
O10 Sb2 O1 Co1 -104.28(11) . 3_665
O9 Sb2 O1 Co1 -10.07(10) 3_665 3_665
O2 Sb2 O1 Co1 18.4(6) . 3_665
O3 Sb2 O1 Co1 77.96(10) . 3_665
C1 Sb2 O1 Co1 165.22(12) . 3_665
O10 Sb2 O2 P1 91.1(2) . .
O9 Sb2 O2 P1 -3.9(2) 3_665 .
O1 Sb2 O2 P1 -31.9(7) . .
O3 Sb2 O2 P1 -91.5(2) . .
C1 Sb2 O2 P1 -178.9(2) . .
O10 Sb2 O3 P2 163.7(17) . 3_665
O9 Sb2 O3 P2 17.17(16) 3_665 3_665
O2 Sb2 O3 P2 107.62(17) . 3_665
O1 Sb2 O3 P2 -63.17(17) . 3_665
C1 Sb2 O3 P2 -159.69(18) . 3_665
O10 Sb1 O4 P1 95.3(2) . 3_665
O9 Sb1 O4 P1 1.3(2) . 3_665
O6 Sb1 O4 P1 -16.2(7) . 3_665
O5 Sb1 O4 P1 -85.7(2) . 3_665
C7 Sb1 O4 P1 -173.4(3) . 3_665
O10 Sb1 O5 P2 161(4) . .
O9 Sb1 O5 P2 20.15(15) . .
O4 Sb1 O5 P2 110.65(16) . .
O6 Sb1 O5 P2 -59.73(16) . .
C7 Sb1 O5 P2 -159.23(17) . .
O10 Sb1 O6 C31 121.3(3) . .
O9 Sb1 O6 C31 -145.0(3) . .
O4 Sb1 O6 C31 -127.2(5) . .
O5 Sb1 O6 C31 -57.9(3) . .
C7 Sb1 O6 C31 29.6(3) . .
O10 Sb1 O6 Co1 -104.14(11) . .
O9 Sb1 O6 Co1 -10.46(10) . .
O4 Sb1 O6 Co1 7.4(6) . .
O5 Sb1 O6 Co1 76.70(10) . .
C7 Sb1 O6 Co1 164.21(13) . .
O7 Co1 O6 C31 -124.3(3) . .
N1 Co1 O6 C31 -32.2(3) . .
O8 Co1 O6 C31 51.6(3) . .
O9 Co1 O6 C31 143.7(3) . .
O1 Co1 O6 C31 121.0(3) 3_665 .
O7 Co1 O6 Sb1 101.82(11) . .
N1 Co1 O6 Sb1 -166.01(12) . .
O8 Co1 O6 Sb1 -82.26(11) . .
O9 Co1 O6 Sb1 9.89(10) . .
O1 Co1 O6 Sb1 -12.9(2) 3_665 .
N1 Co1 O7 P1 171.7(2) . .
O8 Co1 O7 P1 -160.2(13) . .
O9 Co1 O7 P1 -2.7(2) . .
O1 Co1 O7 P1 71.1(2) 3_665 .
O6 Co1 O7 P1 -76.0(2) . .
O7 Co1 O8 P2 159.7(13) . .
N1 Co1 O8 P2 -172.21(17) . .
O9 Co1 O8 P2 2.14(16) . .
O1 Co1 O8 P2 -71.19(16) 3_665 .
O6 Co1 O8 P2 75.00(16) . .
O10 Sb1 O9 Sb2 -130.63(17) . 3_665
O4 Sb1 O9 Sb2 -38.89(17) . 3_665
O6 Sb1 O9 Sb2 137.97(18) . 3_665
O5 Sb1 O9 Sb2 48.54(17) . 3_665
C7 Sb1 O9 Sb2 55.2(13) . 3_665
O10 Sb1 O9 Co1 102.01(11) . .
O4 Sb1 O9 Co1 -166.25(11) . .
O6 Sb1 O9 Co1 10.61(11) . .
O5 Sb1 O9 Co1 -78.82(11) . .
C7 Sb1 O9 Co1 -72.1(13) . .
O7 Co1 O9 Sb1 -106.24(11) . .
N1 Co1 O9 Sb1 133.5(10) . .
O8 Co1 O9 Sb1 72.20(11) . .
O1 Co1 O9 Sb1 155.99(13) 3_665 .
O6 Co1 O9 Sb1 -10.20(10) . .
O7 Co1 O9 Sb2 107.56(11) . 3_665
N1 Co1 O9 Sb2 -12.7(10) . 3_665
O8 Co1 O9 Sb2 -74.00(11) . 3_665
O1 Co1 O9 Sb2 9.79(10) 3_665 3_665
O6 Co1 O9 Sb2 -156.40(13) . 3_665
O9 Sb1 O10 Sb2 21.3(2) . .
O4 Sb1 O10 Sb2 -69.2(2) . .
O6 Sb1 O10 Sb2 101.2(2) . .
O5 Sb1 O10 Sb2 -119(4) . .
C7 Sb1 O10 Sb2 -159.3(2) . .
O9 Sb2 O10 Sb1 13.2(2) 3_665 .
O2 Sb2 O10 Sb1 -77.2(2) . .
O1 Sb2 O10 Sb1 93.8(2) . .
O3 Sb2 O10 Sb1 -133.1(17) . .
C1 Sb2 O10 Sb1 -169.7(2) . .
Co1 O7 P1 O4 -60.7(3) . 3_665
Co1 O7 P1 O2 66.2(3) . .
Co1 O7 P1 C13 -178.3(2) . .
Sb2 O2 P1 O7 -100.4(2) . .
Sb2 O2 P1 O4 27.5(3) . 3_665
Sb2 O2 P1 C13 139.3(2) . .
Co1 O8 P2 O3 60.23(19) . 3_665
Co1 O8 P2 O5 -63.08(18) . .
Co1 O8 P2 C19 -179.68(15) . .
Sb1 O5 P2 O8 52.93(18) . .
Sb1 O5 P2 O3 -73.13(18) . 3_665
Sb1 O5 P2 C19 172.97(16) . .
O7 Co1 N1 C25 -153.1(3) . .
O8 Co1 N1 C25 28.8(3) . .
O9 Co1 N1 C25 -32.6(11) . .
O1 Co1 N1 C25 -54.5(3) 3_665 .
O6 Co1 N1 C25 109.7(3) . .
O7 Co1 N1 C29 17.7(3) . .
O8 Co1 N1 C29 -160.4(3) . .
O9 Co1 N1 C29 138.2(9) . .
O1 Co1 N1 C29 116.3(3) 3_665 .
O6 Co1 N1 C29 -79.5(3) . .
O10 Sb2 C1 C6 -137.3(3) . .
O9 Sb2 C1 C6 11.4(15) 3_665 .
O2 Sb2 C1 C6 131.6(3) . .
O1 Sb2 C1 C6 -42.5(3) . .
O3 Sb2 C1 C6 44.5(3) . .
O10 Sb2 C1 C2 38.9(3) . .
O9 Sb2 C1 C2 -172.4(11) 3_665 .
O2 Sb2 C1 C2 -52.2(3) . .
O1 Sb2 C1 C2 133.7(3) . .
O3 Sb2 C1 C2 -139.3(3) . .
C6 C1 C2 C3 -0.1(6) . .
Sb2 C1 C2 C3 -176.4(3) . .
C1 C2 C3 C4 0.6(6) . .
C2 C3 C4 C5 -0.3(6) . .
C2 C3 C4 Cl1 179.1(3) . .
C3 C4 C5 C6 -0.5(6) . .
Cl1 C4 C5 C6 -179.8(3) . .
C4 C5 C6 C1 0.9(6) . .
C2 C1 C6 C5 -0.6(6) . .
Sb2 C1 C6 C5 175.6(3) . .
O10 Sb1 C7 C12 157.3(3) . .
O9 Sb1 C7 C12 -28.5(14) . .
O4 Sb1 C7 C12 65.6(3) . .
O6 Sb1 C7 C12 -110.4(3) . .
O5 Sb1 C7 C12 -21.8(3) . .
O10 Sb1 C7 C8 -18.1(3) . .
O9 Sb1 C7 C8 156.1(11) . .
O4 Sb1 C7 C8 -109.8(3) . .
O6 Sb1 C7 C8 74.2(3) . .
O5 Sb1 C7 C8 162.7(3) . .
C12 C7 C8 C9 -0.8(6) . .
Sb1 C7 C8 C9 174.8(3) . .
C7 C8 C9 C10 0.2(6) . .
C8 C9 C10 C11 0.9(6) . .
C8 C9 C10 Cl2 -176.7(3) . .
C9 C10 C11 C12 -1.2(6) . .
Cl2 C10 C11 C12 176.3(3) . .
C8 C7 C12 C11 0.4(6) . .
Sb1 C7 C12 C11 -175.0(3) . .
C10 C11 C12 C7 0.6(6) . .
O7 P1 C13 C14 -12.6(4) . .
O4 P1 C13 C14 -135.0(3) 3_665 .
O2 P1 C13 C14 108.9(3) . .
O7 P1 C13 C18 170.5(3) . .
O4 P1 C13 C18 48.2(3) 3_665 .
O2 P1 C13 C18 -67.9(3) . .
C18 C13 C14 C15 4.2(6) . .
P1 C13 C14 C15 -172.6(3) . .
C13 C14 C15 C16 -2.1(6) . .
C14 C15 C16 C17 -1.9(8) . .
C15 C16 C17 C18 3.7(9) . .
C16 C17 C18 C13 -1.5(8) . .
C14 C13 C18 C17 -2.4(7) . .
P1 C13 C18 C17 174.6(4) . .
O8 P2 C19 C20 -165.1(3) . .
O3 P2 C19 C20 -41.3(4) 3_665 .
O5 P2 C19 C20 73.4(4) . .
O8 P2 C19 C24 18.3(4) . .
O3 P2 C19 C24 142.1(3) 3_665 .
O5 P2 C19 C24 -103.1(3) . .
C24 C19 C20 C21 -0.9(6) . .
P2 C19 C20 C21 -177.4(3) . .
C19 C20 C21 C22 1.4(7) . .
C20 C21 C22 C23 -1.2(7) . .
C21 C22 C23 C24 0.4(7) . .
C22 C23 C24 C19 0.2(7) . .
C20 C19 C24 C23 0.1(6) . .
P2 C19 C24 C23 176.7(3) . .
C29 N1 C25 C26 0.8(6) . .
Co1 N1 C25 C26 172.0(3) . .
N1 C25 C26 C27 -0.2(7) . .
C25 C26 C27 C28 -0.2(7) . .
C26 C27 C28 C29 0.0(6) . .
C26 C27 C28 C34 -178.6(4) . .
C25 N1 C29 C28 -1.0(6) . .
Co1 N1 C29 C28 -172.0(3) . .
C27 C28 C29 N1 0.6(6) . .
C34 C28 C29 N1 179.3(4) . .
